data_2003217
loop_
_publ_author_name
'Matthias Ramm'
'Hendrik Baumann'
'Klaus Kirschke'

_publ_section_title
;
(E,E)-4-[3-(3,5-Dichloro-2-hydroxyphenylazo)-2-morpholino
-2-butenoyl]morpholine
;
_journal_coeditor_code SE1047
_journal_issue 2
_journal_name_full 'Acta Crystallographica C'
_journal_page_first 277
_journal_page_last 279
_journal_paper_doi 10.1107/S0108270194009364
_journal_volume 51
_journal_year 1995
_chemical_formula_moiety 'C18 H22 Cl2 N4 O4'
_chemical_formula_sum 'C18 H22 Cl2 N4 O4'
_chemical_formula_weight 429.30
_space_group_IT_number 14
_symmetry_space_group_name_Hall '-P 2yn'
_symmetry_space_group_name_H-M 'P 1 21/n 1'
_atom_type_scat_dispersion_imag ?
_atom_type_scat_dispersion_real ?
_atom_type_scat_source 'International Tables for X-ray Crystallography (1974, Vol. IV )'
_atom_type_symbol ?
_cell_angle_alpha 90
_cell_angle_beta 105.99(1)
_cell_angle_gamma 90
_cell_formula_units_Z 4
_cell_length_a 14.9821(9)
_cell_length_b 5.9131(7)
_cell_length_c 23.502(2)
_cell_measurement_reflns_used 25
_cell_measurement_temperature 298
_cell_measurement_theta_max 40
_cell_measurement_theta_min 36
_cell_volume 2001.6(3)
_computing_data_collection 'Enraf-Nonius CAD4 Software (Enraf-Nonius, 1988)'
_diffrn_radiation_type 'Cu K\a'
_diffrn_radiation_wavelength 1.54178
_exptl_absorpt_coefficient_mu 3.24
_exptl_crystal_colour Orange
_exptl_crystal_density_diffrn 1.424
_exptl_crystal_density_meas ?
_exptl_crystal_description Prism
_exptl_crystal_size_max 0.21
_exptl_crystal_size_mid 0.20
_exptl_crystal_size_min 0.14
_refine_ls_abs_structure_Flack 0
_refine_ls_extinction_coef '1.87 x 10^-6^'
_cod_original_sg_symbol_H-M 'P 21/n    '
_cod_database_code 2003217

loop_
_symmetry_equiv_pos_as_xyz
X,Y,Z
1/2+X,1/2-Y,1/2+Z
-X,-Y,-Z
1/2-X,1/2+Y,1/2-Z

loop_
_atom_site_aniso_label
_atom_site_aniso_U_11
_atom_site_aniso_U_12
_atom_site_aniso_U_13
_atom_site_aniso_U_22
_atom_site_aniso_U_23
_atom_site_aniso_U_33
Cl1 0.0505(3) -0.0207(4) -0.0091(3) 0.1230(6) 0.0131(4) 0.0607(3)
Cl2 0.0696(3) -0.0155(4) 0.0272(3) 0.0880(5) -0.0301(3) 0.1042(5)
O1 0.0496(7) -0.0034(7) 0.0212(6) 0.0396(8) 0.0049(6) 0.0654(8)
O2 0.0423(6) -0.0025(8) 0.0213(6) 0.0559(9) 0.0075(7) 0.0774(9)
O3 0.0390(7) -0.0009(9) 0.0044(6) 0.094(1) 0.0019(8) 0.0544(8)
O4 0.0584(8) -0.0033(8) 0.0094(7) 0.072(1) -0.0153(8) 0.0564(8)
N1 0.0377(7) 0.0017(7) 0.0179(6) 0.0340(9) 0.0008(6) 0.0506(8)
N2 0.0334(7) -0.0002(8) 0.0077(6) 0.058(1) -0.0078(8) 0.0417(8)
N3 0.0362(7) -0.0052(8) 0.0076(6) 0.054(1) -0.0030(8) 0.0377(7)
N4 0.0395(8) -0.0059(9) 0.0061(6) 0.064(1) -0.0051(8) 0.0402(8)
C1 0.0332(7) -0.0053(9) 0.0108(6) 0.045(1) -0.0030(8) 0.0395(8)
C2 0.0314(7) -0.0026(9) 0.0056(6) 0.039(1) -0.0002(8) 0.0383(9)
C3 0.053(1) -0.001(1) 0.0265(8) 0.034(1) 0.0003(9) 0.067(1)
C4 0.056(1) 0.005(1) 0.020(1) 0.045(1) 0.013(1) 0.080(2)
C5 0.0449(9) -0.003(1) 0.0237(8) 0.054(1) -0.005(1) 0.067(1)
C6 0.0461(9) 0.007(1) 0.0228(7) 0.041(1) 0.0023(9) 0.058(1)
C7 0.0407(9) -0.006(1) 0.0073(8) 0.077(2) -0.010(1) 0.040(1)
C8 0.048(1) 0.009(1) 0.003(1) 0.082(2) -0.003(1) 0.051(1)
C9 0.0421(9) -0.003(1) 0.0154(8) 0.087(2) -0.002(1) 0.054(1)
C10 0.0380(9) 0.006(1) 0.0140(8) 0.070(2) -0.010(1) 0.060(1)
C11 0.0356(8) -0.0040(9) 0.0089(7) 0.051(1) -0.0034(9) 0.0377(9)
C12 0.048(1) 0.003(1) 0.0091(8) 0.057(1) -0.004(1) 0.045(1)
C13 0.0356(8) -0.013(1) 0.0075(7) 0.064(1) -0.004(1) 0.043(1)
C14 0.0408(9) -0.013(1) 0.0069(8) 0.076(2) -0.002(1) 0.047(1)
C15 0.0357(9) -0.024(1) 0.0028(8) 0.089(2) 0.003(1) 0.051(1)
C16 0.0344(9) -0.033(1) 0.0094(9) 0.092(2) -0.008(1) 0.067(1)
C17 0.0429(9) -0.025(1) 0.0198(8) 0.073(2) -0.012(1) 0.066(1)
C18 0.0412(9) -0.017(1) 0.0149(8) 0.066(1) -0.004(1) 0.051(1)

loop_
_atom_site_label
_atom_site_fract_x
_atom_site_fract_y
_atom_site_fract_z
_atom_site_U_iso_or_equiv
Cl1 0.26296(4) 0.9411(2) 0.05295(3) 0.0829(2)
Cl2 0.31115(5) 0.3363(2) 0.23047(4) 0.0866(3)
O1 0.6863(1) 0.5948(3) 0.39136(7) 0.0505(4)
O2 0.4186(1) 0.9824(3) 0.41760(7) 0.0576(5)
O3 0.9798(1) 0.8448(3) 0.44071(7) 0.0643(6)
O4 0.4839(1) 0.5773(3) 0.28123(7) 0.0635(5)
N1 0.5999(1) 0.8746(3) 0.41505(7) 0.0396(5)
N2 0.7993(1) 1.0310(3) 0.39646(7) 0.0450(5)
N3 0.5922(1) 0.9185(3) 0.28033(7) 0.0432(5)
N4 0.5476(1) 0.9788(3) 0.22727(7) 0.0490(5)
C1 0.7147(1) 0.9672(4) 0.36269(8) 0.0390(5)
C2 0.6648(1) 0.7943(3) 0.39071(8) 0.0370(5)
C3 0.5705(2) 1.1098(4) 0.4148(1) 0.0494(6)
C4 0.4669(2) 1.1214(4) 0.3865(1) 0.0603(8)
C5 0.4453(1) 0.7528(4) 0.4149(1) 0.0535(7)
C6 0.5479(1) 0.7239(4) 0.4434(1) 0.0468(6)
C7 0.8356(1) 0.9630(5) 0.45868(9) 0.0534(7)
C8 0.9054(2) 0.7772(5) 0.4640(1) 0.0623(8)
C9 0.9454(2) 0.9113(5) 0.3808(1) 0.0606(8)
C10 0.8758(1) 1.0997(5) 0.3720(1) 0.0558(7)
C11 0.6707(1) 1.0422(4) 0.30629(8) 0.0417(6)
C12 0.6948(2) 1.2464(4) 0.2765(1) 0.0508(6)
C13 0.4655(1) 0.8544(4) 0.20287(9) 0.0484(6)
C14 0.4127(2) 0.9342(5) 0.1482(1) 0.0557(7)
C15 0.3297(1) 0.8308(5) 0.1204(1) 0.0602(7)
C16 0.2982(2) 0.6459(5) 0.1449(1) 0.0653(8)
C17 0.3507(2) 0.5656(5) 0.1986(1) 0.0599(7)
C18 0.4350(1) 0.6655(4) 0.2290(1) 0.0522(6)
H4O 0.526(2) 0.680(6) 0.294(1) 0.24(2)
H14 0.434(1) 1.064(4) 0.1302(9) 0.11(1)
H16 0.243(2) 0.586(4) 0.124(1) 0.14(2)
H31 0.603(2) 1.197(4) 0.396(1) 0.12(1)
H32 0.583(2) 1.156(4) 0.460(1) 0.12(1)
H41 0.444(2) 1.275(4) 0.390(1) 0.13(1)
H42 0.454(2) 1.069(4) 0.344(1) 0.15(2)
H51 0.410(2) 0.664(4) 0.438(1) 0.12(1)
H52 0.430(2) 0.704(4) 0.3738(9) 0.11(1)
H61 0.567(2) 0.569(4) 0.439(1) 0.12(1)
H62 0.561(2) 0.761(4) 0.488(1) 0.12(1)
H71 0.784(2) 0.928(4) 0.4744(9) 0.12(1)
H72 0.865(2) 1.102(4) 0.481(1) 0.12(1)
H81 0.876(2) 0.643(5) 0.447(1) 0.16(2)
H82 0.927(2) 0.740(4) 0.506(1) 0.14(2)
H91 1.001(2) 0.952(5) 0.366(1) 0.16(2)
H92 0.913(2) 0.775(4) 0.358(1) 0.15(2)
H101 0.905(2) 1.240(5) 0.392(1) 0.15(2)
H102 0.854(2) 1.133(4) 0.330(1) 0.12(1)
H121 0.738(2) 1.342(4) 0.306(1) 0.14(2)
H122 0.728(2) 1.220(4) 0.247(1) 0.13(1)
H123 0.632(2) 1.331(4) 0.256(1) 0.14(2)
